data_9004847
loop_
_publ_author_name
'Sokolova, E. V.'
'Hawthorne, F. C.'

_publ_section_title
;
 The crystal chemistry of epistolite
;
_journal_name_full 'The Canadian Mineralogist'
_journal_page_first 797
_journal_page_last 806
_journal_paper_doi 10.2113/gscanmin.42.3.797
_journal_volume 42
_journal_year 2004
_chemical_formula_sum 'Ca0.27 Fe0.04 H10 Mn0.04 Na3.79 Nb2.12 O22 Si4.4 Ti1.04'
_chemical_name_mineral Epistolite
_space_group_IT_number 2
_symmetry_space_group_name_Hall '-P 1'
_symmetry_space_group_name_H-M 'P -1'
_cell_angle_alpha 103.63
_cell_angle_beta 96.01
_cell_angle_gamma 89.98
_cell_formula_units_Z 1
_cell_length_a 5.460
_cell_length_b 7.170
_cell_length_c 12.041
_cell_volume 455.446
_database_code_amcsd 0005940
_exptl_crystal_density_diffrn 3.044
_cod_original_formula_sum 'Nb2.12 Fe.04 Ti1.04 Na3.79 Ca.27 Mn.04 Si4.4 O22 H10'
_cod_database_code 9004847

loop_
_space_group_symop_operation_xyz
x,y,z
-x,-y,-z

loop_
_atom_site_aniso_label
_atom_site_aniso_U_11
_atom_site_aniso_U_22
_atom_site_aniso_U_33
_atom_site_aniso_U_12
_atom_site_aniso_U_13
_atom_site_aniso_U_23
NbM1 0.00610 0.00770 0.00950 -0.00080 -0.00040 0.00280
Fe3+M1 0.00610 0.00770 0.00950 -0.00080 -0.00040 0.00280
Ti4+M1 0.00610 0.00770 0.00950 -0.00080 -0.00040 0.00280
Ti4+M2 0.01960 0.00960 0.02170 -0.00250 -0.00940 0.00540
NaA1 0.01300 0.01700 0.02400 -0.00090 0.00330 0.00500
NaA2 0.02300 0.02300 0.02500 -0.00100 0.01200 0.00600
NaA3 0.02200 0.02700 0.02700 -0.00300 0.00000 0.00400
CaA3 0.02200 0.02700 0.02700 -0.00300 0.00000 0.00400
Mn2+A3 0.02200 0.02700 0.02700 -0.00300 0.00000 0.00400
Si1 0.01060 0.00860 0.01170 0.00020 0.00010 0.00340
Si2 0.00800 0.00930 0.01430 0.00000 -0.00030 0.00330
O1 0.01600 0.02000 0.02700 -0.01400 -0.00900 0.01000
O2 0.01400 0.03600 0.02800 0.00600 -0.00200 0.00600
O3 0.02800 0.00800 0.01900 0.00000 0.00300 0.00700
O4 0.02300 0.01200 0.01100 0.00100 0.00400 0.00100
O5 0.01800 0.02300 0.02000 0.00300 0.00300 0.00200
O6 0.02200 0.01000 0.01800 0.00000 0.00600 0.00000
O7 0.02500 0.02800 0.02200 -0.01100 0.00700 0.00600
O-H8 0.00400 0.01200 0.01500 0.00000 0.00100 0.00300
O9 0.01700 0.02400 0.01300 0.00100 0.00300 0.00000
Wat10 0.05600 0.04900 0.02200 0.00400 0.00800 0.00200
Wat11 0.02800 0.17300 0.09600 0.00000 0.01000 0.07800

loop_
_atom_site_label
_atom_site_fract_x
_atom_site_fract_y
_atom_site_fract_z
_atom_site_occupancy
_atom_site_U_iso_or_equiv
_atom_site_type_symbol
_atom_site_attached_hydrogens
NbM1 0.70330 0.60465 0.25966 0.96000 0.00770 Nb 0
NbM11 0.70000 0.79900 0.25680 0.10000 0.05000 Nb 0
Fe3+M1 0.70330 0.60465 0.25966 0.02000 0.00770 Fe 0
Ti4+M1 0.70330 0.60465 0.25966 0.02000 0.00770 Ti 0
Ti4+M2 0.00000 0.00000 0.00000 1.00000 0.01750 Ti 0
NaA1 0.50060 0.24400 0.00000 1.00000 0.01780 Na 0
NaA2 0.00000 0.50000 0.00000 0.92000 0.02300 Na 0
NaA3 0.28530 -0.11720 -0.29750 0.43500 0.02600 Na 0
CaA3 0.28530 -0.11720 -0.29750 0.13500 0.02600 Ca 0
Mn2+A3 0.28530 -0.11720 -0.29750 0.02000 0.02600 Mn 0
Si1 -0.19540 0.11520 -0.23680 1.00000 0.01020 Si 0
Si11 0.44700 0.00300 0.27400 0.10000 0.05000 Si 0
Si2 0.19470 0.30640 0.23640 1.00000 0.01060 Si 0
Si21 0.18100 0.49000 0.23600 0.10000 0.05000 Si 0
O1 0.45300 0.42060 0.27880 1.00000 0.02110 O 0
O2 0.45460 0.80900 0.28120 1.00000 0.02700 O 0
O3 0.20840 0.11650 0.28960 1.00000 0.01750 O 0
O4 0.15970 -0.15890 0.09840 1.00000 0.01550 O 0
O5 -0.03750 0.42280 0.28610 1.00000 0.02110 O 0
O6 0.15860 0.23800 0.09710 1.00000 0.01670 O 0
O7 0.03160 0.19330 -0.28970 1.00000 0.02500 O 0
O-H8 0.27500 -0.03710 -0.09280 1.00000 0.01030 O 1
O9 0.68440 0.54360 0.10790 1.00000 0.01840 O 0
Wat10 0.73600 0.67990 0.46190 1.00000 0.04300 O 2
Wat11 0.25500 -0.26300 -0.48250 1.00000 0.09100 O 2

loop_
_cod_changelog_entry_id
_cod_changelog_entry_author
_cod_changelog_entry_date
_cod_changelog_entry_text
1
;cod-tools version 3.8.0
Id: cif_guess_AMCSD_atom_types 9574 2023-05-10 09:00:05Z saulius
;
2023-05-10T18:49:36+03:00
;Derived atom types and hydrogen counts
from atom names that follow the AMCSD naming convention
(Wat == water, O-H == hydroxyl).
;
2
;cod-tools version 3.10.1
Id: cif_fix_AMCSD_aniso_labels 10200 2024-08-01 14:09:44Z saulius
;
2024-08-02T12:20:49+03:00
;Changed the following '_atom_site_aniso_label' values:
'OH8' -> 'O-H8'
;

loop_
_cod_related_entry_id
_cod_related_entry_database
_cod_related_entry_code
1 AMCSD 0005940
